data_4088855
loop_
_publ_author_name
'Bissert, Robin'
'Braunschweig, Holger'
'Dewhurst, Rian D.'
'Schneider, Christoph'

_publ_section_title
;
 Metal-Only Lewis Pairs Based on Zerovalent Osmium
;
_journal_issue 15
_journal_name_full Organometallics
_journal_page_first 2567
_journal_paper_doi 10.1021/acs.organomet.6b00495
_journal_volume 35
_journal_year 2016
_chemical_formula_moiety 'C31 H29 Cl3 F Ga N2 O4 Os'
_chemical_formula_sum 'C31 H29 Cl3 F Ga N2 O4 Os'
_chemical_formula_weight 878.83
_space_group_crystal_system monoclinic
_space_group_IT_number 14
_space_group_name_Hall '-P 2ybc'
_space_group_name_H-M_alt 'P 1 21/c 1'
_atom_sites_solution_hydrogens geom
_atom_sites_solution_secondary iterative
_audit_creation_method SHELXL-2014/7
_cell_angle_alpha 90
_cell_angle_beta 107.62(3)
_cell_angle_gamma 90
_cell_formula_units_Z 4
_cell_length_a 11.011(9)
_cell_length_b 22.861(13)
_cell_length_c 13.858(12)
_cell_measurement_reflns_used 9636
_cell_measurement_temperature 100(2)
_cell_measurement_theta_max 26.79
_cell_measurement_theta_min 2.63
_cell_volume 3325(4)
_computing_cell_refinement 'Saint+ ver. V8.34A (Bruker AXS)'
_computing_data_collection 'APEX2 ver. 2014.9 (Bruker AXS)'
_computing_data_reduction 'Saint+ ver. V8.34A (Bruker AXS)'
_computing_molecular_graphics 'ShelXLe (Huebschle et all, 2011)'
_computing_publication_material 'SHELXL-2014/7 (Sheldrick, 2014)'
_computing_structure_refinement 'SHELXL-2014/7 (Sheldrick, 2014)'
_computing_structure_solution 'SHELXT (Sheldrick, 2012)'
_diffrn_ambient_temperature 100(2)
_diffrn_detector 'CMOS area detector (Photon 100)'
_diffrn_detector_area_resol_mean 8.333
_diffrn_measured_fraction_theta_full 0.995
_diffrn_measured_fraction_theta_max 0.989
_diffrn_measurement_device_type 'Bruker D8 Quest'
_diffrn_measurement_method '\f and \w scans'
_diffrn_radiation_type MoK\a
_diffrn_radiation_wavelength 0.71073
_diffrn_reflns_av_R_equivalents 0.0489
_diffrn_reflns_av_unetI/netI 0.0341
_diffrn_reflns_Laue_measured_fraction_full 0.995
_diffrn_reflns_Laue_measured_fraction_max 0.989
_diffrn_reflns_limit_h_max 13
_diffrn_reflns_limit_h_min -13
_diffrn_reflns_limit_k_max 28
_diffrn_reflns_limit_k_min -28
_diffrn_reflns_limit_l_max 17
_diffrn_reflns_limit_l_min -17
_diffrn_reflns_number 42609
_diffrn_reflns_point_group_measured_fraction_full 0.995
_diffrn_reflns_point_group_measured_fraction_max 0.989
_diffrn_reflns_theta_full 26.000
_diffrn_reflns_theta_max 26.797
_diffrn_reflns_theta_min 2.135
_diffrn_source 'microfocus sealed tube (Incoatec ImS)'
_exptl_absorpt_coefficient_mu 4.913
_exptl_absorpt_correction_T_max 0.4845
_exptl_absorpt_correction_T_min 0.3667
_exptl_absorpt_correction_type multi-scan
_exptl_absorpt_process_details 'SadAbs 2014/2 (Bruker AXS)'
_exptl_crystal_colour colourless
_exptl_crystal_density_diffrn 1.756
_exptl_crystal_description block
_exptl_crystal_F_000 1712
_exptl_crystal_size_max 0.267
_exptl_crystal_size_mid 0.195
_exptl_crystal_size_min 0.136
_refine_diff_density_max 2.198
_refine_diff_density_min -2.003
_refine_diff_density_rms 0.176
_refine_ls_extinction_method none
_refine_ls_goodness_of_fit_ref 1.076
_refine_ls_hydrogen_treatment constr
_refine_ls_matrix_type full
_refine_ls_number_parameters 394
_refine_ls_number_reflns 7031
_refine_ls_number_restraints 0
_refine_ls_restrained_S_all 1.076
_refine_ls_R_factor_all 0.0497
_refine_ls_R_factor_gt 0.0344
_refine_ls_shift/su_max 0.001
_refine_ls_shift/su_mean 0.000
_refine_ls_structure_factor_coef Fsqd
_refine_ls_weighting_details 'w=1/[\s^2^(Fo^2^)+(0.0422P)^2^+11.7436P] where P=(Fo^2^+2Fc^2^)/3'
_refine_ls_weighting_scheme calc
_refine_ls_wR_factor_gt 0.0782
_refine_ls_wR_factor_ref 0.0884
_reflns_Friedel_coverage 0.000
_reflns_number_gt 5786
_reflns_number_total 7031
_reflns_threshold_expression 'I > 2\s(I)'
_cod_data_source_file om6b00495_si_002.cif
_cod_data_source_block 2b
_cod_original_cell_volume 3324(4)
_cod_original_sg_symbol_H-M 'P 21/c'
_cod_database_code 4088855
_shelx_shelxl_version_number 2014/7
_shelx_space_group_comment
;
The symmetry employed for this shelxl refinement is uniquely defined
by the following loop, which should always be used as a source of
symmetry information in preference to the above space-group names.
They are only intended as comments.
;
_shelx_estimated_absorpt_t_min 0.354
_shelx_estimated_absorpt_t_max 0.555

loop_
_space_group_symop_operation_xyz
'x, y, z'
'-x, y+1/2, -z+1/2'
'-x, -y, -z'
'x, -y-1/2, z-1/2'

loop_
_atom_site_label
_atom_site_type_symbol
_atom_site_fract_x
_atom_site_fract_y
_atom_site_fract_z
_atom_site_U_iso_or_equiv
_atom_site_adp_type
_atom_site_occupancy
_atom_site_site_symmetry_order
_atom_site_calc_flag
_atom_site_refinement_flags_posn
_atom_site_refinement_flags_adp
Os1 Os 0.47252(2) 0.45371(2) 0.71766(2) 0.01293(7) Uani 1 1 d . .
Ga1 Ga 0.70313(5) 0.45871(2) 0.71019(4) 0.01544(12) Uani 1 1 d . .
Cl1 Cl 0.75127(11) 0.53177(5) 0.62119(9) 0.0186(2) Uani 1 1 d . .
F1 F -0.0081(4) 0.7451(2) 0.6884(3) 0.0724(15) Uani 1 1 d . .
O1 O 0.5807(4) 0.54520(15) 0.8855(3) 0.0236(8) Uani 1 1 d . .
N1 N 0.2025(3) 0.49366(17) 0.7369(3) 0.0149(8) Uani 1 1 d . .
C1 C 0.5367(5) 0.5117(2) 0.8263(4) 0.0192(10) Uani 1 1 d . .
Cl2 Cl 0.84366(12) 0.47025(6) 0.86280(9) 0.0273(3) Uani 1 1 d . .
O2 O 0.5997(3) 0.35514(16) 0.8676(3) 0.0232(8) Uani 1 1 d . .
N2 N 0.2136(4) 0.39981(17) 0.7368(3) 0.0161(8) Uani 1 1 d . .
C2 C 0.5470(5) 0.3907(2) 0.8138(4) 0.0195(10) Uani 1 1 d . .
O3 O 0.4357(3) 0.36261(16) 0.5449(3) 0.0235(8) Uani 1 1 d . .
Cl3 Cl 0.76273(12) 0.37650(5) 0.65207(10) 0.0249(3) Uani 1 1 d . .
C3 C 0.4443(4) 0.3963(2) 0.6075(4) 0.0182(10) Uani 1 1 d . .
O4 O 0.4287(3) 0.55545(15) 0.5632(3) 0.0221(8) Uani 1 1 d . .
C4 C 0.4377(4) 0.5178(2) 0.6180(3) 0.0161(10) Uani 1 1 d . .
C5 C 0.2790(4) 0.44894(19) 0.7297(3) 0.0119(9) Uani 1 1 d . .
C6 C 0.0873(5) 0.4729(2) 0.7458(4) 0.0225(11) Uani 1 1 d . .
H6 H 0.0172 0.4957 0.7505 0.027 Uiso 1 1 calc R U
C7 C 0.0951(5) 0.4138(2) 0.7464(4) 0.0231(11) Uani 1 1 d . .
H7 H 0.0317 0.3870 0.7524 0.028 Uiso 1 1 calc R U
C8 C 0.2313(4) 0.5552(2) 0.7384(4) 0.0153(9) Uani 1 1 d . .
C9 C 0.1957(4) 0.5861(2) 0.6478(4) 0.0192(10) Uani 1 1 d . .
C19 C 0.3523(5) 0.2563(2) 0.8376(4) 0.0269(12) Uani 1 1 d . .
H19 H 0.3931 0.2385 0.9011 0.032 Uiso 1 1 calc R U
C18 C 0.3135(5) 0.3147(2) 0.8352(4) 0.0203(10) Uani 1 1 d . .
C10 C 0.2268(5) 0.6454(2) 0.6516(4) 0.0215(11) Uani 1 1 d . .
H10 H 0.2051 0.6675 0.5906 0.026 Uiso 1 1 calc R U
C11 C 0.2887(5) 0.6729(2) 0.7425(4) 0.0248(12) Uani 1 1 d . .
C12 C 0.3178(5) 0.6413(2) 0.8331(4) 0.0231(11) Uani 1 1 d . .
H12 H 0.3578 0.6603 0.8956 0.028 Uiso 1 1 calc R U
C13 C 0.2882(5) 0.5818(2) 0.8317(4) 0.0198(10) Uani 1 1 d . .
C14 C 0.1207(5) 0.5570(2) 0.5499(4) 0.0255(12) Uani 1 1 d . .
H00A H 0.1190 0.5826 0.4928 0.038 Uiso 1 1 calc R U
H00B H 0.0334 0.5497 0.5509 0.038 Uiso 1 1 calc R U
H00C H 0.1612 0.5198 0.5425 0.038 Uiso 1 1 calc R U
C15 C 0.3232(6) 0.7370(2) 0.7432(5) 0.0373(15) Uani 1 1 d . .
H01D H 0.2454 0.7602 0.7170 0.056 Uiso 1 1 calc R U
H01E H 0.3786 0.7430 0.7004 0.056 Uiso 1 1 calc R U
H01F H 0.3681 0.7492 0.8126 0.056 Uiso 1 1 calc R U
C20 C 0.3325(5) 0.2235(2) 0.7492(5) 0.0271(12) Uani 1 1 d . .
C21 C 0.2718(5) 0.2503(2) 0.6574(4) 0.0253(12) Uani 1 1 d . .
H21 H 0.2578 0.2283 0.5968 0.030 Uiso 1 1 calc R U
C22 C 0.2305(5) 0.3084(2) 0.6505(4) 0.0198(10) Uani 1 1 d . .
C23 C 0.3314(6) 0.3491(3) 0.9321(4) 0.0299(13) Uani 1 1 d . .
H01A H 0.3876 0.3273 0.9892 0.045 Uiso 1 1 calc R U
H01B H 0.2485 0.3550 0.9433 0.045 Uiso 1 1 calc R U
H01C H 0.3697 0.3872 0.9265 0.045 Uiso 1 1 calc R U
C24 C 0.3749(6) 0.1608(2) 0.7550(5) 0.0379(15) Uani 1 1 d . .
H00J H 0.3446 0.1430 0.6876 0.057 Uiso 1 1 calc R U
H00K H 0.3395 0.1393 0.8016 0.057 Uiso 1 1 calc R U
H00L H 0.4682 0.1590 0.7797 0.057 Uiso 1 1 calc R U
C25 C 0.1568(5) 0.3344(3) 0.5495(4) 0.0284(12) Uani 1 1 d . .
H00D H 0.1770 0.3130 0.4950 0.043 Uiso 1 1 calc R U
H00E H 0.1803 0.3756 0.5474 0.043 Uiso 1 1 calc R U
H00F H 0.0652 0.3315 0.5406 0.043 Uiso 1 1 calc R U
C30 C 0.0059(6) 0.7132(3) 0.7756(5) 0.0410(16) Uani 1 1 d . .
C31 C 0.0637(6) 0.7391(3) 0.8657(5) 0.0376(15) Uani 1 1 d . .
H31 H 0.0945 0.7781 0.8684 0.045 Uiso 1 1 calc R U
C32 C 0.0768(6) 0.7081(3) 0.9528(5) 0.0444(17) Uani 1 1 d . .
H32 H 0.1178 0.7253 1.0169 0.053 Uiso 1 1 calc R U
C33 C 0.0295(7) 0.6510(3) 0.9467(6) 0.055(2) Uani 1 1 d . .
H33 H 0.0366 0.6290 1.0063 0.066 Uiso 1 1 calc R U
C34 C -0.0290(7) 0.6270(3) 0.8504(7) 0.052(2) Uani 1 1 d . .
H34 H -0.0609 0.5882 0.8449 0.062 Uiso 1 1 calc R U
C35 C -0.0404(6) 0.6585(3) 0.7653(6) 0.0459(18) Uani 1 1 d . .
H35 H -0.0801 0.6423 0.7003 0.055 Uiso 1 1 calc R U
C16 C 0.3141(6) 0.5484(2) 0.9300(4) 0.0274(12) Uani 1 1 d . .
H00G H 0.3867 0.5661 0.9810 0.041 Uiso 1 1 calc R U
H00H H 0.3336 0.5076 0.9191 0.041 Uiso 1 1 calc R U
H00I H 0.2387 0.5500 0.9535 0.041 Uiso 1 1 calc R U
C17 C 0.2559(4) 0.3401(2) 0.7406(4) 0.0178(10) Uani 1 1 d . .

loop_
_atom_site_aniso_label
_atom_site_aniso_U_11
_atom_site_aniso_U_22
_atom_site_aniso_U_33
_atom_site_aniso_U_23
_atom_site_aniso_U_13
_atom_site_aniso_U_12
Os1 0.01223(10) 0.01036(11) 0.01781(10) 0.00008(7) 0.00698(7) -0.00044(7)
Ga1 0.0128(2) 0.0148(3) 0.0206(3) 0.0021(2) 0.0079(2) -0.00017(19)
Cl1 0.0196(6) 0.0143(6) 0.0247(6) 0.0018(5) 0.0106(5) -0.0017(4)
F1 0.055(3) 0.107(4) 0.064(3) 0.029(3) 0.030(2) 0.016(3)
O1 0.029(2) 0.0149(19) 0.0245(18) -0.0044(15) 0.0045(16) -0.0019(15)
N1 0.0101(19) 0.012(2) 0.025(2) -0.0014(16) 0.0092(16) 0.0009(15)
C1 0.018(2) 0.020(3) 0.022(2) 0.004(2) 0.010(2) 0.005(2)
Cl2 0.0171(6) 0.0414(8) 0.0232(6) 0.0041(6) 0.0057(5) -0.0035(5)
O2 0.0258(19) 0.0166(19) 0.0272(19) 0.0072(16) 0.0081(15) 0.0046(15)
N2 0.016(2) 0.012(2) 0.022(2) 0.0000(16) 0.0080(16) -0.0003(15)
C2 0.017(2) 0.023(3) 0.021(2) -0.006(2) 0.0087(19) -0.005(2)
O3 0.028(2) 0.019(2) 0.0257(18) -0.0081(16) 0.0128(15) -0.0032(15)
Cl3 0.0213(6) 0.0138(6) 0.0444(7) 0.0021(5) 0.0172(5) 0.0035(5)
C3 0.010(2) 0.021(3) 0.026(3) 0.005(2) 0.0100(19) -0.0021(19)
O4 0.0216(18) 0.020(2) 0.0240(18) 0.0042(15) 0.0062(15) 0.0003(15)
C4 0.008(2) 0.023(3) 0.018(2) -0.003(2) 0.0059(18) -0.0010(19)
C5 0.021(2) 0.009(2) 0.0065(19) -0.0020(16) 0.0056(17) -0.0025(18)
C6 0.014(2) 0.020(3) 0.038(3) 0.002(2) 0.016(2) 0.001(2)
C7 0.012(2) 0.020(3) 0.041(3) 0.001(2) 0.013(2) -0.0008(19)
C8 0.015(2) 0.009(2) 0.025(2) 0.0009(19) 0.0110(19) 0.0011(18)
C9 0.013(2) 0.021(3) 0.027(3) -0.002(2) 0.012(2) 0.0044(19)
C19 0.025(3) 0.022(3) 0.037(3) 0.012(2) 0.015(2) 0.003(2)
C18 0.017(2) 0.017(3) 0.030(3) 0.003(2) 0.011(2) -0.0017(19)
C10 0.019(2) 0.016(3) 0.031(3) 0.006(2) 0.010(2) 0.006(2)
C11 0.018(2) 0.014(3) 0.046(3) 0.001(2) 0.014(2) 0.003(2)
C12 0.023(3) 0.019(3) 0.030(3) -0.009(2) 0.012(2) 0.001(2)
C13 0.023(3) 0.019(3) 0.021(2) -0.003(2) 0.011(2) 0.003(2)
C14 0.025(3) 0.026(3) 0.025(3) 0.001(2) 0.007(2) 0.003(2)
C15 0.033(3) 0.014(3) 0.068(4) -0.003(3) 0.019(3) -0.001(2)
C20 0.022(3) 0.016(3) 0.049(3) 0.006(2) 0.019(2) 0.004(2)
C21 0.023(3) 0.015(3) 0.042(3) -0.008(2) 0.015(2) -0.004(2)
C22 0.017(2) 0.017(3) 0.028(3) 0.002(2) 0.012(2) -0.0043(19)
C23 0.034(3) 0.033(3) 0.025(3) 0.003(2) 0.013(2) -0.002(2)
C24 0.038(3) 0.014(3) 0.066(4) 0.001(3) 0.023(3) 0.004(2)
C25 0.023(3) 0.029(3) 0.030(3) -0.002(2) 0.003(2) -0.003(2)
C30 0.025(3) 0.053(5) 0.048(4) 0.001(3) 0.016(3) 0.006(3)
C31 0.030(3) 0.021(3) 0.064(4) -0.003(3) 0.018(3) -0.004(2)
C32 0.039(4) 0.049(4) 0.042(4) -0.011(3) 0.009(3) 0.007(3)
C33 0.047(4) 0.054(5) 0.076(5) 0.031(4) 0.036(4) 0.026(4)
C34 0.039(4) 0.017(3) 0.109(7) -0.013(4) 0.036(4) -0.002(3)
C35 0.026(3) 0.045(4) 0.070(5) -0.021(4) 0.021(3) -0.003(3)
C16 0.034(3) 0.030(3) 0.019(2) -0.001(2) 0.009(2) 0.002(2)
C17 0.014(2) 0.014(2) 0.029(3) 0.001(2) 0.011(2) -0.0029(18)

loop_
_atom_type_symbol
_atom_type_description
_atom_type_scat_dispersion_real
_atom_type_scat_dispersion_imag
_atom_type_scat_source
C C 0.0033 0.0016 'International Tables Vol C Tables 4.2.6.8 and 6.1.1.4'
H H 0.0000 0.0000 'International Tables Vol C Tables 4.2.6.8 and 6.1.1.4'
N N 0.0061 0.0033 'International Tables Vol C Tables 4.2.6.8 and 6.1.1.4'
O O 0.0106 0.0060 'International Tables Vol C Tables 4.2.6.8 and 6.1.1.4'
Cl Cl 0.1484 0.1585 'International Tables Vol C Tables 4.2.6.8 and 6.1.1.4'
Ga Ga 0.2307 1.6083 'International Tables Vol C Tables 4.2.6.8 and 6.1.1.4'
Os Os -1.2165 7.6030 'International Tables Vol C Tables 4.2.6.8 and 6.1.1.4'
F F 0.0171 0.0103 'International Tables Vol C Tables 4.2.6.8 and 6.1.1.4'

loop_
_geom_angle_atom_site_label_1
_geom_angle_atom_site_label_2
_geom_angle_atom_site_label_3
_geom_angle
C3 Os1 C2 88.4(2)
C3 Os1 C1 168.24(19)
C2 Os1 C1 89.7(2)
C3 Os1 C4 90.0(2)
C2 Os1 C4 166.74(19)
C1 Os1 C4 89.1(2)
C3 Os1 C5 95.58(17)
C2 Os1 C5 97.33(18)
C1 Os1 C5 96.17(18)
C4 Os1 C5 95.92(17)
C3 Os1 Ga1 85.66(13)
C2 Os1 Ga1 81.13(14)
C1 Os1 Ga1 82.58(14)
C4 Os1 Ga1 85.63(13)
C5 Os1 Ga1 178.01(11)
Cl3 Ga1 Cl2 104.37(6)
Cl3 Ga1 Cl1 106.68(7)
Cl2 Ga1 Cl1 102.89(7)
Cl3 Ga1 Os1 112.36(4)
Cl2 Ga1 Os1 112.17(6)
Cl1 Ga1 Os1 117.20(4)
C5 N1 C6 110.8(4)
C5 N1 C8 127.1(4)
C6 N1 C8 122.2(4)
O1 C1 Os1 174.9(4)
C5 N2 C7 110.6(4)
C5 N2 C17 128.1(4)
C7 N2 C17 121.2(4)
O2 C2 Os1 174.0(4)
O3 C3 Os1 175.9(4)
O4 C4 Os1 174.1(4)
N1 C5 N2 105.4(4)
N1 C5 Os1 127.8(3)
N2 C5 Os1 126.8(3)
C7 C6 N1 106.4(4)
C7 C6 H6 126.8
N1 C6 H6 126.8
C6 C7 N2 106.8(4)
C6 C7 H7 126.6
N2 C7 H7 126.6
C9 C8 C13 122.8(5)
C9 C8 N1 118.8(4)
C13 C8 N1 118.3(4)
C8 C9 C10 117.5(5)
C8 C9 C14 121.1(5)
C10 C9 C14 121.4(5)
C20 C19 C18 121.7(5)
C20 C19 H19 119.1
C18 C19 H19 119.1
C17 C18 C19 117.8(5)
C17 C18 C23 121.1(5)
C19 C18 C23 121.1(5)
C11 C10 C9 121.4(5)
C11 C10 H10 119.3
C9 C10 H10 119.3
C10 C11 C12 119.8(5)
C10 C11 C15 119.8(5)
C12 C11 C15 120.4(5)
C11 C12 C13 120.1(5)
C11 C12 H12 119.9
C13 C12 H12 119.9
C8 C13 C12 118.3(5)
C8 C13 C16 121.7(5)
C12 C13 C16 120.0(5)
C9 C14 H00A 109.5
C9 C14 H00B 109.5
H00A C14 H00B 109.5
C9 C14 H00C 109.5
H00A C14 H00C 109.5
H00B C14 H00C 109.5
C11 C15 H01D 109.5
C11 C15 H01E 109.5
H01D C15 H01E 109.5
C11 C15 H01F 109.5
H01D C15 H01F 109.5
H01E C15 H01F 109.5
C21 C20 C19 118.2(5)
C21 C20 C24 121.7(5)
C19 C20 C24 120.2(5)
C20 C21 C22 122.5(5)
C20 C21 H21 118.7
C22 C21 H21 118.7
C17 C22 C21 117.3(5)
C17 C22 C25 122.0(5)
C21 C22 C25 120.7(5)
C18 C23 H01A 109.5
C18 C23 H01B 109.5
H01A C23 H01B 109.5
C18 C23 H01C 109.5
H01A C23 H01C 109.5
H01B C23 H01C 109.5
C20 C24 H00J 109.5
C20 C24 H00K 109.5
H00J C24 H00K 109.5
C20 C24 H00L 109.5
H00J C24 H00L 109.5
H00K C24 H00L 109.5
C22 C25 H00D 109.5
C22 C25 H00E 109.5
H00D C25 H00E 109.5
C22 C25 H00F 109.5
H00D C25 H00F 109.5
H00E C25 H00F 109.5
C35 C30 C31 124.3(7)
C35 C30 F1 117.5(7)
C31 C30 F1 118.3(7)
C30 C31 C32 118.8(6)
C30 C31 H31 120.6
C32 C31 H31 120.6
C31 C32 C33 119.4(6)
C31 C32 H32 120.3
C33 C32 H32 120.3
C32 C33 C34 118.5(7)
C32 C33 H33 120.8
C34 C33 H33 120.8
C35 C34 C33 121.0(6)
C35 C34 H34 119.5
C33 C34 H34 119.5
C30 C35 C34 118.1(7)
C30 C35 H35 121.0
C34 C35 H35 121.0
C13 C16 H00G 109.5
C13 C16 H00H 109.5
H00G C16 H00H 109.5
C13 C16 H00I 109.5
H00G C16 H00I 109.5
H00H C16 H00I 109.5
C18 C17 C22 122.3(5)
C18 C17 N2 118.5(4)
C22 C17 N2 119.0(4)

loop_
_geom_bond_atom_site_label_1
_geom_bond_atom_site_label_2
_geom_bond_distance
Os1 C3 1.964(5)
Os1 C2 1.965(5)
Os1 C1 1.969(5)
Os1 C4 1.969(5)
Os1 C5 2.189(5)
Os1 Ga1 2.575(2)
Ga1 Cl3 2.2206(16)
Ga1 Cl2 2.226(2)
Ga1 Cl1 2.2333(16)
F1 C30 1.380(8)
O1 C1 1.121(6)
N1 C5 1.347(6)
N1 C6 1.395(6)
N1 C8 1.441(6)
O2 C2 1.136(6)
N2 C5 1.354(6)
N2 C7 1.388(6)
N2 C17 1.439(6)
O3 C3 1.143(6)
O4 C4 1.133(6)
C6 C7 1.354(8)
C6 H6 0.9500
C7 H7 0.9500
C8 C9 1.389(7)
C8 C13 1.394(7)
C9 C10 1.397(7)
C9 C14 1.512(7)
C19 C20 1.396(8)
C19 C18 1.399(7)
C19 H19 0.9500
C18 C17 1.397(7)
C18 C23 1.517(7)
C10 C11 1.388(8)
C10 H10 0.9500
C11 C12 1.398(8)
C11 C15 1.513(8)
C12 C13 1.398(7)
C12 H12 0.9500
C13 C16 1.510(7)
C14 H00A 0.9800
C14 H00B 0.9800
C14 H00C 0.9800
C15 H01D 0.9800
C15 H01E 0.9800
C15 H01F 0.9800
C20 C21 1.388(8)
C20 C24 1.503(8)
C21 C22 1.398(7)
C21 H21 0.9500
C22 C17 1.397(7)
C22 C25 1.512(7)
C23 H01A 0.9800
C23 H01B 0.9800
C23 H01C 0.9800
C24 H00J 0.9800
C24 H00K 0.9800
C24 H00L 0.9800
C25 H00D 0.9800
C25 H00E 0.9800
C25 H00F 0.9800
C30 C35 1.342(10)
C30 C31 1.354(9)
C31 C32 1.368(9)
C31 H31 0.9500
C32 C33 1.398(10)
C32 H32 0.9500
C33 C34 1.406(11)
C33 H33 0.9500
C34 C35 1.353(11)
C34 H34 0.9500
C35 H35 0.9500
C16 H00G 0.9800
C16 H00H 0.9800
C16 H00I 0.9800
